data_8100777
loop_
_publ_author_name
'Peters, Karl'
'Neumann, Matthias'
'Tochtermann, Werner'

_publ_section_title
;
Crystal structure of dimethyl (1R*,2R*,4S*,6S*,10S*,13S*,14S*)-1-bromo- 
3,5-dioxapentacyclo[8.2.1.1^6,13^.0^4,6^.0^2,14^]tetradecane-13,14-
dicarboxylate, C~12~H~13~BrO~2~(COOCH~3~)~2~
;
_journal_issue 4
_journal_name_full 'Zeitschrift f\"ur Kristallographie - New Crystal Structures'
_journal_page_first 575
_journal_page_last 576
_journal_volume 217
_journal_year 2002
_chemical_formula_structural 'C12 H13 Br O2 (COOCH3)2'
_chemical_formula_sum 'C16 H19 Br O6'
_chemical_formula_weight 387.22
_space_group_IT_number 14
_symmetry_cell_setting monoclinic
_symmetry_space_group_name_Hall '-P 2ybc'
_symmetry_space_group_name_H-M 'P 1 21/c 1'
_cell_angle_alpha 90.00
_cell_angle_beta 109.770(10)
_cell_angle_gamma 90.00
_cell_formula_units_Z 4
_cell_length_a 13.715(2)
_cell_length_b 8.2770(10)
_cell_length_c 14.6450(10)
_cell_measurement_temperature 293(2)
_cell_volume 1564.5(3)
_diffrn_ambient_temperature 293(2)
_exptl_crystal_density_diffrn 1.644
_cod_original_sg_symbol_H-M 'P 21/c'
_cod_original_formula_sum 'C16 H19 Br1 O6'
_cod_database_code 8100777

loop_
_symmetry_equiv_pos_as_xyz
'x, y, z'
'-x, y+1/2, -z+1/2'
'-x, -y, -z'
'x, -y-1/2, z-1/2'

loop_
_atom_site_label
_atom_site_type_symbol
_atom_site_fract_x
_atom_site_fract_y
_atom_site_fract_z
_atom_site_U_iso_or_equiv
_atom_site_adp_type
_atom_site_occupancy
_atom_site_symmetry_multiplicity
_atom_site_Wyckoff_symbol
_atom_site_calc_flag
_atom_site_refinement_flags
_atom_site_disorder_assembly
_atom_site_disorder_group
Br8 Br 0.56841(3) 0.25780(4) 0.11860(3) 0.04395(18) Uani 1 4 e d . . .
C1 C 0.7817(3) -0.1623(4) 0.3455(2) 0.0304(7) Uani 1 4 e d . . .
C2 C 0.8317(3) -0.3181(5) 0.3342(3) 0.0416(8) Uani 1 4 e d . . .
H2A H 0.8492 -0.3775 0.3948 0.080 Uiso 1 4 e calc R . .
H2B H 0.8959 -0.2939 0.3231 0.080 Uiso 1 4 e calc R . .
C3 C 0.7664(4) -0.4265(4) 0.2527(3) 0.0457(9) Uani 1 4 e d . . .
H3A H 0.7049 -0.4584 0.2668 0.080 Uiso 1 4 e calc R . .
H3B H 0.8056 -0.5238 0.2520 0.080 Uiso 1 4 e calc R . .
C4 C 0.7324(3) -0.3507(4) 0.1511(3) 0.0428(8) Uani 1 4 e d . . .
H4A H 0.7940 -0.3144 0.1386 0.080 Uiso 1 4 e calc R . .
H4B H 0.7007 -0.4344 0.1042 0.080 Uiso 1 4 e calc R . .
C5 C 0.6573(3) -0.2094(4) 0.1333(2) 0.0327(7) Uani 1 4 e d . . .
H5 H 0.6257 -0.2014 0.0626 0.080 Uiso 1 4 e calc R . .
C6 C 0.5661(3) -0.2291(4) 0.1710(3) 0.0376(8) Uani 1 4 e d . . .
H6A H 0.5156 -0.3051 0.1313 0.080 Uiso 1 4 e calc R . .
H6B H 0.5900 -0.2668 0.2376 0.080 Uiso 1 4 e calc R . .
C7 C 0.5199(3) -0.0606(5) 0.1637(3) 0.0388(8) Uani 1 4 e d . . .
H7A H 0.4841 -0.0471 0.2101 0.080 Uiso 1 4 e calc R . .
H7B H 0.4714 -0.0409 0.0990 0.080 Uiso 1 4 e calc R . .
C8 C 0.6122(2) 0.0539(4) 0.1865(2) 0.0296(6) Uani 1 4 e d . . .
C9 C 0.6806(2) 0.0811(4) 0.2934(2) 0.0287(6) Uani 1 4 e d . . .
H9 H 0.6981 0.1947 0.3097 0.080 Uiso 1 4 e calc R . .
O10 O 0.6449(2) -0.0021(3) 0.36236(16) 0.0378(6) Uani 1 4 e d . . .
C11 C 0.7078(3) -0.1342(5) 0.3956(2) 0.0387(8) Uani 1 4 e d . . .
H11 H 0.6786 -0.2284 0.4176 0.080 Uiso 1 4 e calc R . .
O12 O 0.8145(2) -0.0964(3) 0.44488(15) 0.0404(6) Uani 1 4 e d . . .
C13 C 0.7699(2) -0.0180(4) 0.2782(2) 0.0274(6) Uani 1 4 e d . . .
C14 C 0.7036(2) -0.0416(4) 0.16701(19) 0.0258(6) Uani 1 4 e d . . .
C15 C 0.8763(3) 0.0576(4) 0.3020(2) 0.0304(7) Uani 1 4 e d . . .
O15 O 0.9466(2) -0.0077(3) 0.2842(2) 0.0467(7) Uani 1 4 e d . . .
O16 O 0.88451(19) 0.1970(3) 0.34862(17) 0.0354(5) Uani 1 4 e d . . .
C16 C 0.9857(3) 0.2709(5) 0.3783(3) 0.0525(11) Uani 1 4 e d . . .
H16A H 0.9842 0.3707 0.4111 0.080 Uiso 1 4 e calc R . .
H16B H 1.0049 0.2918 0.3221 0.080 Uiso 1 4 e calc R . .
H16C H 1.0354 0.1994 0.4213 0.080 Uiso 1 4 e calc R . .
C17 C 0.7477(3) 0.0336(4) 0.0957(2) 0.0318(7) Uani 1 4 e d . . .
O17 O 0.7367(3) -0.0202(4) 0.0170(2) 0.0586(9) Uani 1 4 e d . . .
O18 O 0.7960(2) 0.1713(3) 0.12812(16) 0.0401(6) Uani 1 4 e d . . .
C18 C 0.8367(4) 0.2603(5) 0.0643(4) 0.0588(13) Uani 1 4 e d . . .
H18A H 0.8694 0.3574 0.0960 0.080 Uiso 1 4 e calc R . .
H18B H 0.7812 0.2876 0.0059 0.080 Uiso 1 4 e calc R . .
H18C H 0.8867 0.1951 0.0485 0.080 Uiso 1 4 e calc R . .

loop_
_atom_site_aniso_label
_atom_site_aniso_U_11
_atom_site_aniso_U_22
_atom_site_aniso_U_33
_atom_site_aniso_U_23
_atom_site_aniso_U_13
_atom_site_aniso_U_12
Br8 0.0417(3) 0.0412(3) 0.0439(3) 0.00618(14) 0.00797(18) 0.00831(15)
C1 0.0347(17) 0.0320(16) 0.0230(13) 0.0002(11) 0.0079(12) 0.0003(14)
C2 0.048(2) 0.0360(19) 0.0392(17) 0.0070(14) 0.0119(16) 0.0105(17)
C3 0.059(3) 0.0299(17) 0.049(2) 0.0005(15) 0.0193(18) 0.0022(18)
C4 0.054(2) 0.0338(18) 0.0428(18) -0.0079(15) 0.0184(17) -0.0014(17)
C5 0.0360(18) 0.0334(16) 0.0281(14) -0.0036(12) 0.0101(13) -0.0063(14)
C6 0.0352(19) 0.0383(18) 0.0385(17) -0.0003(13) 0.0114(15) -0.0095(15)
C7 0.0249(16) 0.050(2) 0.0424(17) -0.0016(15) 0.0118(14) -0.0053(16)
C8 0.0250(15) 0.0329(15) 0.0294(14) 0.0006(12) 0.0074(12) 0.0035(13)
C9 0.0260(15) 0.0368(16) 0.0257(13) -0.0013(12) 0.0118(11) 0.0009(13)
O10 0.0381(13) 0.0500(15) 0.0314(11) 0.0038(10) 0.0198(10) 0.0041(11)
C11 0.042(2) 0.0439(19) 0.0304(15) 0.0042(14) 0.0130(14) -0.0010(16)
O12 0.0430(14) 0.0495(15) 0.0255(10) 0.0006(10) 0.0073(10) 0.0021(12)
C13 0.0276(15) 0.0285(15) 0.0254(13) -0.0022(11) 0.0080(11) 0.0011(12)
C14 0.0278(15) 0.0268(14) 0.0241(12) -0.0011(10) 0.0104(11) -0.0019(12)
C15 0.0305(16) 0.0323(16) 0.0280(13) 0.0018(12) 0.0092(12) 0.0018(14)
O15 0.0309(13) 0.0521(17) 0.0616(16) -0.0061(13) 0.0215(12) 0.0042(12)
O16 0.0287(12) 0.0379(13) 0.0375(12) -0.0056(10) 0.0083(10) -0.0065(11)
C16 0.037(2) 0.056(3) 0.059(3) -0.0074(19) 0.008(2) -0.0148(19)
C17 0.0332(17) 0.0342(17) 0.0300(14) 0.0012(12) 0.0136(13) 0.0000(14)
O17 0.090(3) 0.0563(18) 0.0419(14) -0.0146(12) 0.0385(15) -0.0221(17)
O18 0.0495(16) 0.0395(14) 0.0342(11) 0.0006(10) 0.0181(11) -0.0138(12)
C18 0.069(3) 0.061(3) 0.059(3) 0.0118(19) 0.038(2) -0.021(2)

loop_
_geom_bond_atom_site_label_1
_geom_bond_atom_site_label_2
_geom_bond_distance
_geom_bond_site_symmetry_2
_geom_bond_publ_flag
Br8 C8 1.948(3) . ?
C1 C11 1.457(5) . ?
C1 O12 1.475(3) . ?
C1 C2 1.495(5) . ?
C1 C13 1.522(4) . ?
C2 C3 1.520(5) . ?
C2 H2A 0.9700 . ?
C2 H2B 0.9700 . ?
C3 C4 1.534(5) . ?
C3 H3A 0.9700 . ?
C3 H3B 0.9700 . ?
C4 C5 1.522(5) . ?
C4 H4A 0.9700 . ?
C4 H4B 0.9700 . ?
C5 C6 1.537(5) . ?
C5 C14 1.538(4) . ?
C5 H5 0.9800 . ?
C6 C7 1.521(5) . ?
C6 H6A 0.9700 . ?
C6 H6B 0.9700 . ?
C7 C8 1.525(5) . ?
C7 H7A 0.9700 . ?
C7 H7B 0.9700 . ?
C8 C9 1.545(4) . ?
C8 C14 1.588(4) . ?
C9 O10 1.438(4) . ?
C9 C13 1.552(4) . ?
C9 H9 0.9800 . ?
O10 C11 1.376(4) . ?
C11 O12 1.430(4) . ?
C11 H11 0.9800 . ?
C13 C15 1.516(4) . ?
C13 C14 1.585(4) . ?
C14 C17 1.507(4) . ?
C15 O15 1.207(4) . ?
C15 O16 1.326(4) . ?
O16 C16 1.443(5) . ?
C16 H16A 0.9600 . ?
C16 H16B 0.9600 . ?
C16 H16C 0.9600 . ?
C17 O17 1.197(4) . ?
C17 O18 1.323(4) . ?
O18 C18 1.442(4) . ?
C18 H18A 0.9600 . ?
C18 H18B 0.9600 . ?
C18 H18C 0.9600 . ?
